data_4108451
loop_
_publ_author_name
'Jeyaraman Sankar'
'Shigeki Mori'
'Shohei Saito'
'Harapriya Rath'
'Masaaki Suzuki'
'Yasuhide Inokuma'
'Hiroshi Shinokubo'
'Kil Suk Kim'
'Zin Seok Yoon'
'Jae-Yoon Shin'
'Jong Min Lim'
'Yoichi Matsuzaki'
'Osamu Matsushita'
'Atsuya Muranaka'
'Nagao Kobayashi'
'Dongho Kim'
'Atsuhiro Osuka'

_publ_section_title
;
 Unambiguous Identification of M\"obius Aromaticity for
 meso-Aryl-Substituted [28]Hexaphyrins(1.1.1.1.1.1)
;
_journal_name_full 'Journal of the American Chemical Society'
_journal_page_first 13568
_journal_page_last 13579
_journal_paper_doi 10.1021/ja801983d
_journal_volume 130
_journal_year 2008
_chemical_formula_moiety 'C66 H25 Cl6 F15 N6, 2.5(C4 H8 O)'
_chemical_formula_sum 'C76 H45 Cl6 F15 N6 O2.5'
_chemical_formula_weight 1579.88
_chemical_name_systematic
; 
 ? 
;
_space_group_IT_number 2
_symmetry_cell_setting triclinic
_symmetry_Int_Tables_number 2
_symmetry_space_group_name_Hall '-P 1'
_symmetry_space_group_name_H-M 'P -1'
_atom_sites_solution_hydrogens geom
_atom_sites_solution_primary direct
_atom_sites_solution_secondary difmap
_audit_creation_method SHELXL-97
_cell_angle_alpha 93.198(8)
_cell_angle_beta 99.842(9)
_cell_angle_gamma 99.058(8)
_cell_formula_units_Z 2
_cell_length_a 13.431(6)
_cell_length_b 14.864(7)
_cell_length_c 18.625(9)
_cell_measurement_reflns_used 4083
_cell_measurement_temperature 90(2)
_cell_measurement_theta_max 25.88
_cell_measurement_theta_min 2.12
_cell_volume 3605(3)
_computing_cell_refinement 'Bruker SMART'
_computing_data_collection 'Bruker SMART'
_computing_data_reduction 'Bruker SAINT'
_computing_molecular_graphics 'Bruker SHELXTL'
_computing_publication_material 'Bruker SHELXTL'
_computing_structure_refinement 'SHELXL-97 (Sheldrick, 1997)'
_computing_structure_solution 'SHELXS-97 (Sheldrick, 1990)'
_diffrn_ambient_temperature 90(2)
_diffrn_detector_area_resol_mean 8.366
_diffrn_measured_fraction_theta_full 0.856
_diffrn_measured_fraction_theta_max 0.856
_diffrn_measurement_device_type 'CCD area detector'
_diffrn_measurement_method 'phi and omega scans'
_diffrn_radiation_monochromator graphite
_diffrn_radiation_source 'fine-focus sealed tube'
_diffrn_radiation_type MoK\a
_diffrn_radiation_wavelength 0.71073
_diffrn_reflns_av_R_equivalents 0.0525
_diffrn_reflns_av_sigmaI/netI 0.1528
_diffrn_reflns_limit_h_max 17
_diffrn_reflns_limit_h_min -17
_diffrn_reflns_limit_k_max 18
_diffrn_reflns_limit_k_min -18
_diffrn_reflns_limit_l_max 22
_diffrn_reflns_limit_l_min -23
_diffrn_reflns_number 20054
_diffrn_reflns_theta_full 28.16
_diffrn_reflns_theta_max 28.16
_diffrn_reflns_theta_min 1.11
_exptl_absorpt_coefficient_mu 0.330
_exptl_absorpt_correction_T_max 0.9678
_exptl_absorpt_correction_T_min 0.9370
_exptl_absorpt_correction_type empirical
_exptl_crystal_colour violet
_exptl_crystal_density_diffrn 1.456
_exptl_crystal_description prism
_exptl_crystal_F_000 1600
_exptl_crystal_size_max 0.20
_exptl_crystal_size_mid 0.20
_exptl_crystal_size_min 0.10
_refine_diff_density_max 1.059
_refine_diff_density_min -0.700
_refine_diff_density_rms 0.115
_refine_ls_extinction_method none
_refine_ls_goodness_of_fit_ref 0.986
_refine_ls_hydrogen_treatment constr
_refine_ls_matrix_type full
_refine_ls_number_parameters 1162
_refine_ls_number_reflns 15147
_refine_ls_number_restraints 677
_refine_ls_restrained_S_all 0.979
_refine_ls_R_factor_all 0.1787
_refine_ls_R_factor_gt 0.0932
_refine_ls_shift/su_max 0.001
_refine_ls_shift/su_mean 0.000
_refine_ls_structure_factor_coef Fsqd
_refine_ls_weighting_details 'calc w=1/[\s^2^(Fo^2^)+(0.1732P)^2^+0.0000P] where P=(Fo^2^+2Fc^2^)/3'
_refine_ls_weighting_scheme calc
_refine_ls_wR_factor_gt 0.2640
_refine_ls_wR_factor_ref 0.3060
_reflns_number_gt 7090
_reflns_number_total 15147
_reflns_threshold_expression >2sigma(I)
_cod_data_source_file ja801983d_si_009.cif
_cod_data_source_block 71109rath
_cod_original_formula_sum 'C76 H45 Cl6 F15 N6 O2.50'
_cod_database_code 4108451

loop_
_symmetry_equiv_pos_as_xyz
'x, y, z'
'-x, -y, -z'

loop_
_atom_site_label
_atom_site_type_symbol
_atom_site_fract_x
_atom_site_fract_y
_atom_site_fract_z
_atom_site_U_iso_or_equiv
_atom_site_adp_type
_atom_site_occupancy
_atom_site_symmetry_multiplicity
_atom_site_calc_flag
_atom_site_refinement_flags
_atom_site_disorder_assembly
_atom_site_disorder_group
C1 C 0.1020(4) 0.0955(4) 0.1524(3) 0.0271(12) Uani 1 1 d . A .
C2 C 0.1228(4) 0.0275(4) 0.1039(3) 0.0307(13) Uani 1 1 d . . .
H2 H 0.0826 -0.0314 0.0904 0.037 Uiso 1 1 calc R . .
C3 C 0.2099(4) 0.0606(4) 0.0799(3) 0.0298(13) Uani 1 1 d . . .
H3 H 0.2417 0.0286 0.0471 0.036 Uiso 1 1 calc R . .
C4 C 0.2457(4) 0.1516(4) 0.1121(3) 0.0269(12) Uani 1 1 d . A .
C5 C 0.3325(4) 0.2125(4) 0.1070(3) 0.0281(12) Uani 1 1 d . . .
C6 C 0.3564(4) 0.3017(4) 0.1425(3) 0.0299(13) Uani 1 1 d . A .
C7 C 0.2973(5) 0.3619(4) 0.1671(4) 0.0435(16) Uani 1 1 d . . .
H7 H 0.2249 0.3502 0.1630 0.052 Uiso 1 1 calc R . .
C8 C 0.3607(5) 0.4403(4) 0.1980(4) 0.0452(17) Uani 1 1 d . . .
H8 H 0.3398 0.4923 0.2190 0.054 Uiso 1 1 calc R . .
C9 C 0.4620(4) 0.4312(4) 0.1938(3) 0.0306(13) Uani 1 1 d . A .
C10 C 0.5571(4) 0.4864(4) 0.2230(3) 0.0334(14) Uani 1 1 d . . .
C11 C 0.5721(4) 0.5760(4) 0.2498(3) 0.0347(14) Uani 1 1 d . A .
C12 C 0.6692(5) 0.6314(4) 0.2829(4) 0.0429(16) Uani 1 1 d . . .
H12 H 0.7334 0.6111 0.2922 0.052 Uiso 1 1 calc R A .
C13 C 0.6526(5) 0.7158(4) 0.2980(4) 0.0437(16) Uani 1 1 d . A .
H13 H 0.7030 0.7664 0.3201 0.052 Uiso 1 1 calc R . .
C14 C 0.5447(4) 0.7171(4) 0.2748(3) 0.0358(14) Uani 1 1 d . . .
C15 C 0.4961(4) 0.7915(4) 0.2726(3) 0.0331(14) Uani 1 1 d . A .
C16 C 0.3912(4) 0.7863(4) 0.2428(3) 0.0302(13) Uani 1 1 d . . .
C17 C 0.3393(5) 0.8615(4) 0.2254(3) 0.0353(14) Uani 1 1 d . A .
H17 H 0.3661 0.9246 0.2372 0.042 Uiso 1 1 calc R . .
C18 C 0.2454(5) 0.8249(4) 0.1891(3) 0.0383(15) Uani 1 1 d . . .
H18 H 0.1943 0.8578 0.1677 0.046 Uiso 1 1 calc R A .
C19 C 0.2358(4) 0.7268(4) 0.1882(3) 0.0304(13) Uani 1 1 d . A .
C20 C 0.1507(4) 0.6639(4) 0.1582(3) 0.0302(13) Uani 1 1 d D . .
C21 C 0.1316(4) 0.5709(4) 0.1744(3) 0.0287(12) Uani 1 1 d . A .
C22 C 0.0711(4) 0.4967(4) 0.1296(3) 0.0300(13) Uani 1 1 d . . .
H22 H 0.0427 0.4977 0.0793 0.036 Uiso 1 1 calc R A .
C23 C 0.0592(4) 0.4239(4) 0.1687(3) 0.0249(12) Uani 1 1 d . A .
H23 H 0.0235 0.3644 0.1507 0.030 Uiso 1 1 calc R . .
C24 C 0.1088(4) 0.4511(4) 0.2409(3) 0.0264(12) Uani 1 1 d . . .
C25 C 0.0996(4) 0.4025(4) 0.3034(3) 0.0279(12) Uani 1 1 d . A .
C26 C 0.0655(4) 0.3088(4) 0.2962(3) 0.0299(13) Uani 1 1 d . . .
C27 C 0.0061(5) 0.2560(4) 0.3410(3) 0.0354(14) Uani 1 1 d . A .
H27 H -0.0097 0.2765 0.3863 0.042 Uiso 1 1 calc R . .
C28 C -0.0231(4) 0.1712(4) 0.3064(3) 0.0340(14) Uani 1 1 d . . .
H28 H -0.0672 0.1219 0.3209 0.041 Uiso 1 1 calc R A .
C29 C 0.0256(4) 0.1701(4) 0.2433(3) 0.0295(13) Uani 1 1 d . A .
C30 C 0.0277(4) 0.0935(4) 0.1957(3) 0.0283(13) Uani 1 1 d . . .
C31 C 0.4085(4) 0.1851(4) 0.0646(3) 0.0285(13) Uani 1 1 d . . .
C32 C 0.4256(5) 0.2267(4) 0.0029(3) 0.0408(16) Uani 1 1 d . . .
C33 C 0.4994(5) 0.2067(5) -0.0361(3) 0.0444(17) Uani 1 1 d . . .
C34 C 0.5538(5) 0.1416(5) -0.0141(3) 0.0448(17) Uani 1 1 d . . .
C35 C 0.5400(5) 0.0997(5) 0.0468(3) 0.0395(15) Uani 1 1 d . . .
C36 C 0.4668(4) 0.1203(4) 0.0847(3) 0.0313(13) Uani 1 1 d . . .
Cl1A Cl 0.67702(16) 0.52781(18) 0.09907(13) 0.0518(9) Uani 0.814(6) 1 d PU A 1
Cl2A Cl 0.6024(4) 0.3565(3) 0.3359(3) 0.0511(12) Uani 0.814(6) 1 d PU A 1
C37A C 0.6491(9) 0.4411(9) 0.2187(4) 0.0276(19) Uani 0.814(6) 1 d PU A 1
C38A C 0.7081(6) 0.4536(6) 0.1649(4) 0.0334(16) Uani 0.814(6) 1 d PU A 1
C39A C 0.7885(6) 0.4098(6) 0.1606(4) 0.0362(16) Uani 0.814(6) 1 d PU A 1
H39A H 0.8286 0.4221 0.1238 0.043 Uiso 0.814(6) 1 calc PR A 1
C40A C 0.8108(6) 0.3481(6) 0.2096(5) 0.0351(18) Uani 0.814(6) 1 d PU A 1
H40A H 0.8676 0.3178 0.2074 0.042 Uiso 0.814(6) 1 calc PR A 1
C41A C 0.7517(14) 0.3290(12) 0.2627(9) 0.034(2) Uani 0.814(6) 1 d PU A 1
H41A H 0.7647 0.2836 0.2954 0.041 Uiso 0.814(6) 1 calc PR A 1
C42A C 0.6740(16) 0.3773(18) 0.2669(12) 0.030(2) Uani 0.814(6) 1 d PU A 1
Cl1B Cl 0.7092(7) 0.5816(7) 0.1496(6) 0.050(3) Uani 0.186(6) 1 d PU A 2
Cl2B Cl 0.5878(18) 0.3247(12) 0.3238(12) 0.035(4) Uani 0.186(6) 1 d PU A 2
C37B C 0.650(5) 0.448(5) 0.239(3) 0.029(3) Uani 0.186(6) 1 d PU A 2
C38B C 0.718(3) 0.487(3) 0.198(2) 0.032(3) Uani 0.186(6) 1 d PU A 2
C39B C 0.812(2) 0.451(3) 0.195(2) 0.035(3) Uani 0.186(6) 1 d PU A 2
H39B H 0.8619 0.4770 0.1685 0.042 Uiso 0.186(6) 1 calc PR A 2
C40B C 0.824(3) 0.374(3) 0.235(2) 0.035(3) Uani 0.186(6) 1 d PU A 2
H40B H 0.8818 0.3450 0.2323 0.042 Uiso 0.186(6) 1 calc PR A 2
C41B C 0.761(6) 0.342(6) 0.273(4) 0.033(3) Uani 0.186(6) 1 d PU A 2
H41B H 0.7773 0.2955 0.3032 0.040 Uiso 0.186(6) 1 calc PR A 2
C42B C 0.664(8) 0.372(9) 0.273(6) 0.031(3) Uani 0.186(6) 1 d PU A 2
C43 C 0.5572(4) 0.8826(4) 0.2992(3) 0.0359(14) Uani 1 1 d . . .
C44 C 0.5877(5) 0.9461(4) 0.2521(3) 0.0376(15) Uani 1 1 d . A .
C45 C 0.6455(5) 1.0292(4) 0.2756(4) 0.0400(15) Uani 1 1 d . . .
C46 C 0.6744(5) 1.0538(4) 0.3478(4) 0.0459(17) Uani 1 1 d . A .
C47 C 0.6429(7) 0.9947(5) 0.3961(4) 0.062(2) Uani 1 1 d . . .
C48 C 0.5869(6) 0.9109(4) 0.3718(4) 0.0476(17) Uani 1 1 d . A .
Cl3A Cl 0.19104(14) 0.71520(17) 0.00720(10) 0.0473(7) Uani 0.896(5) 1 d PU A 3
Cl4A Cl -0.0530(3) 0.6551(3) 0.2084(3) 0.0521(10) Uani 0.896(5) 1 d PU A 3
C49A C 0.0653(4) 0.6924(5) 0.1064(3) 0.0348(16) Uani 0.896(5) 1 d PGU A 3
C50A C 0.0804(3) 0.7200(6) 0.0384(4) 0.0402(17) Uani 0.896(5) 1 d PGU A 3
C51A C 0.0001(4) 0.7451(5) -0.0094(3) 0.0376(18) Uani 0.896(5) 1 d PGU A 3
H51A H 0.0104 0.7639 -0.0559 0.045 Uiso 0.896(5) 1 calc PR A 3
C52A C -0.0952(3) 0.7428(4) 0.0107(3) 0.0454(18) Uani 0.896(5) 1 d PGU A 3
H52A H -0.1500 0.7600 -0.0220 0.055 Uiso 0.896(5) 1 calc PR A 3
C53A C -0.1102(4) 0.7153(4) 0.0788(3) 0.0431(17) Uani 0.896(5) 1 d PGU A 3
H53A H -0.1753 0.7137 0.0926 0.052 Uiso 0.896(5) 1 calc PR A 3
C54A C -0.0299(5) 0.6901(4) 0.1266(2) 0.0371(16) Uani 0.896(5) 1 d PGU A 3
Cl3B Cl 0.1880(13) 0.7766(15) 0.0346(10) 0.049(4) Uani 0.104(5) 1 d PU A 4
Cl4B Cl -0.052(2) 0.634(2) 0.2092(19) 0.026(4) Uani 0.104(5) 1 d PU A 4
C49B C 0.054(4) 0.678(5) 0.105(4) 0.038(3) Uani 0.104(5) 1 d PGDU A 4
C50B C 0.063(3) 0.727(6) 0.044(4) 0.038(3) Uani 0.104(5) 1 d PGU A 4
C51B C -0.022(4) 0.755(5) 0.004(3) 0.040(3) Uani 0.104(5) 1 d PGU A 4
H51B H -0.0158 0.7881 -0.0370 0.048 Uiso 0.104(5) 1 calc PR A 4
C52B C -0.117(3) 0.734(4) 0.025(3) 0.044(4) Uani 0.104(5) 1 d PGU A 4
H52B H -0.1757 0.7527 -0.0019 0.052 Uiso 0.104(5) 1 calc PR A 4
C53B C -0.127(3) 0.685(4) 0.086(3) 0.042(4) Uani 0.104(5) 1 d PGU A 4
H53B H -0.1917 0.6704 0.1001 0.050 Uiso 0.104(5) 1 calc PR A 4
C54B C -0.041(5) 0.657(4) 0.126(3) 0.041(3) Uani 0.104(5) 1 d PGU A 4
C55 C 0.1140(4) 0.4499(4) 0.3765(3) 0.0325(14) Uani 1 1 d . . .
C56 C 0.0641(5) 0.5200(4) 0.3925(3) 0.0396(15) Uani 1 1 d . A .
C57 C 0.0794(6) 0.5648(5) 0.4615(4) 0.055(2) Uani 1 1 d . . .
C58 C 0.1435(7) 0.5345(6) 0.5173(4) 0.064(2) Uani 1 1 d . A .
C59 C 0.1925(6) 0.4667(7) 0.5045(4) 0.063(2) Uani 1 1 d . . .
C60 C 0.1785(5) 0.4248(5) 0.4342(3) 0.0450(17) Uani 1 1 d . A .
C61 C -0.0510(4) 0.0117(4) 0.1930(3) 0.0335(14) Uani 1 1 d . A .
C62 C -0.1445(5) 0.0026(4) 0.1446(4) 0.0386(15) Uani 1 1 d . . .
C63 C -0.2219(5) -0.0719(5) 0.1416(4) 0.0513(18) Uani 1 1 d . A .
H63 H -0.2845 -0.0759 0.1080 0.062 Uiso 1 1 calc R . .
C64 C -0.2085(6) -0.1386(5) 0.1864(5) 0.058(2) Uani 1 1 d . . .
H64 H -0.2607 -0.1905 0.1836 0.070 Uiso 1 1 calc R A .
C65 C -0.1187(7) -0.1312(5) 0.2363(5) 0.061(2) Uani 1 1 d . A .
H65 H -0.1105 -0.1766 0.2698 0.073 Uiso 1 1 calc R . .
C66 C -0.0414(5) -0.0590(5) 0.2381(4) 0.0474(17) Uani 1 1 d . . .
Cl5 Cl -0.16452(11) 0.08891(11) 0.08849(8) 0.0425(4) Uani 1 1 d . A .
Cl6 Cl 0.07199(16) -0.05182(14) 0.29892(12) 0.0700(6) Uani 1 1 d . A .
F1 F 0.3721(3) 0.2907(3) -0.02050(19) 0.0557(11) Uani 1 1 d . . .
F2 F 0.5144(4) 0.2504(3) -0.0949(2) 0.0747(14) Uani 1 1 d . . .
F3 F 0.6225(3) 0.1184(3) -0.0523(2) 0.0558(11) Uani 1 1 d . . .
F4 F 0.5941(3) 0.0340(3) 0.0679(2) 0.0486(9) Uani 1 1 d . . .
F5 F 0.4540(3) 0.0764(3) 0.14372(19) 0.0453(9) Uani 1 1 d . . .
F6 F 0.5613(3) 0.9238(2) 0.18037(19) 0.0454(9) Uani 1 1 d . . .
F7 F 0.6747(3) 1.0883(3) 0.2280(2) 0.0540(10) Uani 1 1 d . A .
F8 F 0.7307(3) 1.1359(3) 0.3727(2) 0.0623(12) Uani 1 1 d . . .
F9 F 0.6700(4) 1.0183(3) 0.4683(2) 0.0877(17) Uani 1 1 d . A .
F10 F 0.5592(4) 0.8544(3) 0.4214(2) 0.0758(15) Uani 1 1 d . . .
F11 F -0.0020(3) 0.5487(2) 0.3401(2) 0.0495(10) Uani 1 1 d . . .
F12 F 0.0293(4) 0.6333(3) 0.4737(2) 0.0748(14) Uani 1 1 d . A .
F13 F 0.1540(4) 0.5771(4) 0.5839(2) 0.099(2) Uani 1 1 d . . .
F14 F 0.2538(4) 0.4391(4) 0.5587(2) 0.0994(19) Uani 1 1 d . A .
F15 F 0.2306(3) 0.3585(3) 0.4245(2) 0.0599(11) Uani 1 1 d . . .
N1 N 0.1767(3) 0.1692(3) 0.1548(2) 0.0274(10) Uani 1 1 d . . .
H1N H 0.1803 0.2215 0.1805 0.033 Uiso 1 1 calc R A .
N2 N 0.4551(3) 0.3475(3) 0.1586(2) 0.0271(10) Uani 1 1 d . . .
H2N H 0.5080 0.3253 0.1474 0.032 Uiso 1 1 calc R A .
N3 N 0.5004(4) 0.6319(3) 0.2482(3) 0.0337(11) Uani 1 1 d . A .
H3N H 0.4343 0.6144 0.2319 0.040 Uiso 1 1 calc R . .
N4 N 0.3274(3) 0.7057(3) 0.2210(2) 0.0303(11) Uani 1 1 d . A .
N5 N 0.1563(3) 0.5402(3) 0.2417(2) 0.0262(10) Uani 1 1 d . A .
H5N H 0.1964 0.5725 0.2798 0.031 Uiso 1 1 calc R . .
N6 N 0.0773(3) 0.2535(3) 0.2383(2) 0.0290(11) Uani 1 1 d . A .
C1T C 0.1733(7) 0.7512(5) 0.3637(4) 0.0307(18) Uani 0.691(5) 1 d PU B 5
H1T1 H 0.0999 0.7353 0.3670 0.037 Uiso 0.691(5) 1 calc PR B 5
H1T2 H 0.1781 0.7788 0.3170 0.037 Uiso 0.691(5) 1 calc PR B 5
C2T C 0.2260(9) 0.8156(7) 0.4244(6) 0.066(3) Uani 0.691(5) 1 d PU B 5
H2T1 H 0.1819 0.8215 0.4612 0.079 Uiso 0.691(5) 1 calc PR B 5
H2T2 H 0.2465 0.8766 0.4074 0.079 Uiso 0.691(5) 1 calc PR B 5
C3T C 0.3170(8) 0.7764(7) 0.4550(6) 0.060(3) Uani 0.691(5) 1 d PU B 5
H3T1 H 0.3805 0.8190 0.4523 0.072 Uiso 0.691(5) 1 calc PR B 5
H3T2 H 0.3166 0.7654 0.5069 0.072 Uiso 0.691(5) 1 calc PR B 5
C4T C 0.3129(8) 0.6912(7) 0.4124(5) 0.049(2) Uani 0.691(5) 1 d PU B 5
H4T1 H 0.3689 0.6968 0.3838 0.059 Uiso 0.691(5) 1 calc PR B 5
H4T2 H 0.3211 0.6416 0.4451 0.059 Uiso 0.691(5) 1 calc PR B 5
O1T O 0.2187(4) 0.6717(3) 0.3659(2) 0.0275(14) Uani 0.691(5) 1 d PU B 5
C1TB C 0.4295(13) 0.5029(13) 0.3948(11) 0.035(3) Uani 0.309(5) 1 d PU B 6
H1T3 H 0.4107 0.4561 0.4282 0.042 Uiso 0.309(5) 1 calc PR B 6
H1T4 H 0.4444 0.4717 0.3504 0.042 Uiso 0.309(5) 1 calc PR B 6
C2TB C 0.5089(15) 0.5610(15) 0.4268(12) 0.047(4) Uani 0.309(5) 1 d PU B 6
H2T3 H 0.5493 0.5855 0.3903 0.057 Uiso 0.309(5) 1 calc PR B 6
H2T4 H 0.5533 0.5311 0.4626 0.057 Uiso 0.309(5) 1 calc PR B 6
C3TB C 0.4699(13) 0.6384(13) 0.4656(11) 0.034(4) Uani 0.309(5) 1 d PU B 6
H3T3 H 0.4562 0.6241 0.5147 0.040 Uiso 0.309(5) 1 calc PR B 6
H3T4 H 0.5166 0.6978 0.4691 0.040 Uiso 0.309(5) 1 calc PR B 6
C4TB C 0.3723(14) 0.6344(14) 0.4099(11) 0.038(3) Uani 0.309(5) 1 d PU B 6
H4T3 H 0.3161 0.6478 0.4348 0.046 Uiso 0.309(5) 1 calc PR B 6
H4T4 H 0.3830 0.6807 0.3745 0.046 Uiso 0.309(5) 1 calc PR B 6
O1TB O 0.3478(8) 0.5529(8) 0.3756(7) 0.029(3) Uani 0.309(5) 1 d PU B 6
O2T O 0.4239(13) 0.0713(12) 0.3259(11) 0.071(2) Uani 0.660(8) 1 d PDU C 7
C5T C 0.3652(11) 0.1278(9) 0.2850(7) 0.072(2) Uani 0.660(8) 1 d PDU C 7
H5T1 H 0.2992 0.0916 0.2594 0.087 Uiso 0.660(8) 1 calc PR C 7
H5T2 H 0.4026 0.1555 0.2480 0.087 Uiso 0.660(8) 1 calc PR C 7
C6T C 0.3472(13) 0.1993(11) 0.3365(7) 0.079(3) Uani 0.660(8) 1 d PU C 7
H6T1 H 0.2855 0.2255 0.3177 0.095 Uiso 0.660(8) 1 calc PR C 7
H6T2 H 0.4073 0.2488 0.3505 0.095 Uiso 0.660(8) 1 calc PR C 7
C7T C 0.3301(14) 0.1339(12) 0.4044(9) 0.091(3) Uani 0.660(8) 1 d PU C 7
H7T1 H 0.3413 0.1699 0.4523 0.109 Uiso 0.660(8) 1 calc PR C 7
H7T2 H 0.2619 0.0943 0.3953 0.109 Uiso 0.660(8) 1 calc PR C 7
C8T C 0.4103(12) 0.0841(11) 0.3979(7) 0.088(3) Uani 0.660(8) 1 d PDU C 7
H8T1 H 0.4749 0.1173 0.4281 0.106 Uiso 0.660(8) 1 calc PR C 7
H8T2 H 0.3946 0.0237 0.4171 0.106 Uiso 0.660(8) 1 calc PR C 7
O2TB O 0.413(3) 0.065(2) 0.331(2) 0.076(3) Uani 0.340(8) 1 d PDU C 8
C5TB C 0.452(2) 0.1596(17) 0.3360(14) 0.081(3) Uani 0.340(8) 1 d PDU C 8
H5T3 H 0.4326 0.1875 0.2897 0.097 Uiso 0.340(8) 1 calc PR C 8
H5T4 H 0.5274 0.1734 0.3525 0.097 Uiso 0.340(8) 1 calc PR C 8
C6TB C 0.390(2) 0.188(2) 0.3982(15) 0.084(3) Uani 0.340(8) 1 d PDU C 8
H6T3 H 0.3988 0.1515 0.4413 0.100 Uiso 0.340(8) 1 calc PR C 8
H6T4 H 0.4038 0.2540 0.4135 0.100 Uiso 0.340(8) 1 calc PR C 8
C7TB C 0.290(2) 0.156(2) 0.3455(16) 0.077(3) Uani 0.340(8) 1 d PU C 8
H7T3 H 0.2300 0.1546 0.3701 0.092 Uiso 0.340(8) 1 calc PR C 8
H7T4 H 0.2824 0.1949 0.3038 0.092 Uiso 0.340(8) 1 calc PR C 8
C8TB C 0.307(2) 0.0624(19) 0.3225(16) 0.080(3) Uani 0.340(8) 1 d PDU C 8
H8T3 H 0.2770 0.0171 0.3533 0.096 Uiso 0.340(8) 1 calc PR C 8
H8T4 H 0.2744 0.0447 0.2708 0.096 Uiso 0.340(8) 1 calc PR C 8
O3T O 0.0096(14) 0.0484(11) 0.4949(10) 0.130(6) Uiso 0.50 1 d PD . .
C9T C 0.1196(17) 0.0714(16) 0.5309(14) 0.127(9) Uiso 0.50 1 d PD . .
H9T1 H 0.1263 0.0570 0.5826 0.152 Uiso 0.50 1 calc PR . .
H9T2 H 0.1600 0.0333 0.5062 0.152 Uiso 0.50 1 calc PR . .
C10T C 0.1600(19) 0.1659(15) 0.5282(14) 0.116(8) Uiso 0.50 1 d PD . .
H10A H 0.2322 0.1787 0.5540 0.139 Uiso 0.50 1 calc PR . .
H10B H 0.1591 0.1789 0.4765 0.139 Uiso 0.50 1 calc PR . .
C11T C 0.1084(16) 0.2189(14) 0.5576(12) 0.097(6) Uiso 0.50 1 d PD . .
H11A H 0.1032 0.2766 0.5342 0.117 Uiso 0.50 1 calc PR . .
H11B H 0.1266 0.2293 0.6115 0.117 Uiso 0.50 1 calc PR . .
C12T C 0.015(2) 0.1357(17) 0.5273(17) 0.156(11) Uiso 0.50 1 d PD . .
H12A H -0.0197 0.1255 0.5697 0.188 Uiso 0.50 1 calc PR . .
H12B H -0.0324 0.1636 0.4920 0.188 Uiso 0.50 1 calc PR . .

loop_
_atom_site_aniso_label
_atom_site_aniso_U_11
_atom_site_aniso_U_22
_atom_site_aniso_U_33
_atom_site_aniso_U_23
_atom_site_aniso_U_13
_atom_site_aniso_U_12
C1 0.021(3) 0.030(3) 0.029(3) 0.004(2) -0.001(2) 0.004(2)
C2 0.024(3) 0.030(3) 0.037(3) 0.009(3) 0.002(2) 0.005(2)
C3 0.023(3) 0.032(3) 0.033(3) 0.000(2) -0.002(2) 0.008(2)
C4 0.014(3) 0.037(3) 0.028(3) 0.007(2) 0.000(2) 0.005(2)
C5 0.020(3) 0.038(3) 0.026(3) 0.002(2) -0.001(2) 0.009(2)
C6 0.012(3) 0.038(3) 0.038(3) 0.010(3) 0.002(2) 0.002(2)
C7 0.020(3) 0.031(4) 0.077(5) 0.000(3) 0.006(3) 0.004(3)
C8 0.030(4) 0.029(4) 0.076(5) -0.004(3) 0.012(3) 0.005(3)
C9 0.012(3) 0.029(3) 0.050(4) 0.002(3) 0.007(2) 0.003(2)
C10 0.017(3) 0.037(4) 0.049(4) 0.010(3) 0.008(2) 0.007(2)
C11 0.022(3) 0.031(3) 0.050(4) 0.006(3) 0.001(3) 0.006(2)
C12 0.021(3) 0.041(4) 0.063(4) 0.009(3) 0.000(3) 0.005(3)
C13 0.034(4) 0.029(4) 0.060(4) 0.004(3) -0.007(3) -0.003(3)
C14 0.024(3) 0.036(4) 0.042(3) -0.002(3) -0.002(2) -0.001(3)
C15 0.036(3) 0.026(3) 0.034(3) 0.000(2) 0.000(2) 0.002(3)
C16 0.032(3) 0.033(3) 0.027(3) 0.007(2) 0.009(2) 0.005(3)
C17 0.038(4) 0.029(3) 0.039(3) 0.008(3) 0.007(3) 0.005(3)
C18 0.034(4) 0.036(4) 0.046(4) 0.011(3) 0.006(3) 0.012(3)
C19 0.034(3) 0.030(3) 0.029(3) 0.009(2) 0.006(2) 0.009(3)
C20 0.029(3) 0.033(3) 0.029(3) 0.008(2) 0.003(2) 0.008(3)
C21 0.024(3) 0.031(3) 0.033(3) 0.004(2) 0.006(2) 0.008(2)
C22 0.030(3) 0.035(3) 0.024(3) 0.007(2) 0.003(2) 0.007(3)
C23 0.014(3) 0.027(3) 0.033(3) 0.001(2) 0.004(2) 0.005(2)
C24 0.024(3) 0.023(3) 0.031(3) -0.002(2) 0.005(2) 0.004(2)
C25 0.023(3) 0.031(3) 0.030(3) 0.000(2) 0.005(2) 0.005(2)
C26 0.025(3) 0.032(3) 0.035(3) 0.007(3) 0.006(2) 0.011(2)
C27 0.037(3) 0.043(4) 0.031(3) 0.011(3) 0.011(3) 0.013(3)
C28 0.032(3) 0.036(4) 0.037(3) 0.012(3) 0.011(3) 0.007(3)
C29 0.021(3) 0.030(3) 0.039(3) 0.011(3) 0.005(2) 0.006(2)
C30 0.017(3) 0.032(3) 0.037(3) 0.009(3) 0.002(2) 0.007(2)
C31 0.018(3) 0.034(3) 0.029(3) -0.001(2) 0.000(2) -0.003(2)
C32 0.050(4) 0.043(4) 0.027(3) 0.005(3) 0.003(3) 0.002(3)
C33 0.054(4) 0.049(4) 0.029(3) 0.001(3) 0.017(3) -0.003(3)
C34 0.041(4) 0.048(4) 0.039(4) -0.011(3) 0.015(3) -0.011(3)
C35 0.030(3) 0.046(4) 0.038(3) -0.008(3) 0.005(3) -0.002(3)
C36 0.020(3) 0.042(4) 0.029(3) 0.006(3) 0.003(2) -0.003(3)
Cl1A 0.0421(13) 0.0709(18) 0.0523(15) 0.0343(13) 0.0188(10) 0.0187(11)
Cl2A 0.042(2) 0.076(3) 0.046(2) 0.027(2) 0.0180(16) 0.023(2)
C37A 0.018(3) 0.034(3) 0.032(4) 0.004(4) 0.005(4) 0.005(3)
C38A 0.028(3) 0.040(4) 0.033(4) 0.005(3) 0.007(3) 0.004(3)
C39A 0.025(3) 0.048(4) 0.035(4) -0.001(3) 0.012(3) 0.002(3)
C40A 0.020(3) 0.044(4) 0.040(4) -0.004(3) 0.005(3) 0.005(3)
C41A 0.024(4) 0.038(5) 0.039(5) 0.003(4) 0.003(3) 0.003(4)
C42A 0.019(4) 0.039(4) 0.034(5) 0.005(4) 0.009(3) 0.002(4)
Cl1B 0.039(5) 0.053(6) 0.062(6) 0.025(5) 0.019(4) 0.006(4)
Cl2B 0.028(5) 0.040(7) 0.039(6) 0.018(6) 0.010(4) 0.003(5)
C37B 0.019(5) 0.038(5) 0.033(6) 0.006(5) 0.008(5) 0.004(5)
C38B 0.021(5) 0.041(6) 0.034(6) 0.006(5) 0.006(6) 0.002(5)
C39B 0.022(5) 0.046(5) 0.038(5) 0.003(5) 0.009(5) 0.002(5)
C40B 0.020(5) 0.045(6) 0.040(6) -0.001(5) 0.005(5) 0.006(5)
C41B 0.021(5) 0.041(6) 0.037(6) 0.003(5) 0.004(5) 0.005(5)
C42B 0.020(5) 0.038(5) 0.035(6) 0.004(5) 0.006(5) 0.004(5)
C43 0.028(3) 0.035(4) 0.042(4) 0.001(3) 0.007(3) 0.002(3)
C44 0.029(3) 0.039(4) 0.044(4) 0.005(3) 0.006(3) 0.003(3)
C45 0.034(4) 0.035(4) 0.052(4) 0.003(3) 0.016(3) 0.001(3)
C46 0.044(4) 0.033(4) 0.058(4) -0.003(3) 0.012(3) -0.002(3)
C47 0.085(6) 0.041(4) 0.048(4) -0.005(3) 0.001(4) -0.007(4)
C48 0.060(5) 0.035(4) 0.043(4) 0.004(3) 0.005(3) -0.004(3)
Cl3A 0.0399(10) 0.0679(17) 0.0349(10) 0.0149(10) 0.0100(7) 0.0042(9)
Cl4A 0.0547(14) 0.068(3) 0.0486(13) 0.0242(17) 0.0169(10) 0.0408(17)
C49A 0.037(3) 0.030(3) 0.036(3) 0.012(3) 0.001(3) 0.004(3)
C50A 0.043(4) 0.039(3) 0.034(3) 0.008(3) 0.000(3) 0.002(3)
C51A 0.040(4) 0.039(3) 0.030(3) 0.011(3) -0.004(3) 0.004(3)
C52A 0.048(4) 0.048(4) 0.039(4) 0.014(3) -0.003(3) 0.011(3)
C53A 0.046(4) 0.045(4) 0.043(3) 0.017(3) 0.004(3) 0.018(3)
C54A 0.043(3) 0.034(4) 0.038(3) 0.013(3) 0.004(3) 0.017(3)
Cl3B 0.047(5) 0.052(5) 0.047(5) 0.008(3) 0.009(3) 0.007(3)
Cl4B 0.023(5) 0.027(5) 0.028(5) 0.003(3) 0.007(3) -0.001(3)
C49B 0.043(5) 0.035(5) 0.037(5) 0.014(5) 0.002(5) 0.009(5)
C50B 0.040(5) 0.037(5) 0.034(5) 0.012(5) 0.001(5) 0.005(5)
C51B 0.043(5) 0.041(5) 0.034(5) 0.013(5) -0.002(5) 0.007(5)
C52B 0.047(6) 0.044(6) 0.040(6) 0.016(6) -0.001(6) 0.013(6)
C53B 0.045(6) 0.039(6) 0.041(6) 0.015(6) 0.001(6) 0.014(6)
C54B 0.044(5) 0.038(6) 0.041(5) 0.013(5) 0.002(5) 0.012(5)
C55 0.033(3) 0.036(3) 0.028(3) 0.003(3) 0.009(2) 0.000(3)
C56 0.037(4) 0.042(4) 0.039(4) 0.006(3) 0.015(3) -0.004(3)
C57 0.062(5) 0.048(5) 0.057(5) -0.016(4) 0.036(4) -0.007(4)
C58 0.064(5) 0.085(6) 0.032(4) -0.016(4) 0.015(4) -0.020(5)
C59 0.054(5) 0.095(7) 0.035(4) 0.003(4) 0.001(3) 0.005(5)
C60 0.032(4) 0.062(5) 0.037(4) 0.003(3) 0.005(3) 0.000(3)
C61 0.034(3) 0.029(3) 0.042(3) 0.004(3) 0.017(3) 0.006(3)
C62 0.036(4) 0.030(3) 0.051(4) 0.002(3) 0.016(3) 0.000(3)
C63 0.038(4) 0.046(4) 0.068(5) -0.005(4) 0.016(3) -0.004(3)
C64 0.052(5) 0.044(5) 0.081(6) 0.005(4) 0.023(4) 0.003(4)
C65 0.076(6) 0.031(4) 0.089(6) 0.019(4) 0.047(5) 0.012(4)
C66 0.053(4) 0.041(4) 0.055(4) 0.011(3) 0.016(3) 0.019(3)
Cl5 0.0314(8) 0.0465(10) 0.0449(9) 0.0074(7) 0.0014(6) -0.0027(7)
Cl6 0.0661(13) 0.0673(13) 0.0852(15) 0.0424(11) 0.0103(11) 0.0291(10)
F1 0.076(3) 0.060(3) 0.035(2) 0.0180(18) 0.0099(19) 0.022(2)
F2 0.121(4) 0.074(3) 0.035(2) 0.014(2) 0.033(2) 0.013(3)
F3 0.039(2) 0.075(3) 0.052(2) -0.014(2) 0.0248(18) -0.004(2)
F4 0.0290(19) 0.062(3) 0.059(2) 0.0018(19) 0.0112(17) 0.0166(18)
F5 0.038(2) 0.062(2) 0.046(2) 0.0211(18) 0.0189(16) 0.0228(18)
F6 0.043(2) 0.049(2) 0.040(2) 0.0074(16) 0.0060(16) -0.0052(17)
F7 0.055(2) 0.043(2) 0.063(2) 0.0130(18) 0.0175(19) -0.0072(18)
F8 0.071(3) 0.035(2) 0.070(3) -0.0105(19) 0.010(2) -0.016(2)
F9 0.131(5) 0.064(3) 0.047(3) -0.010(2) 0.005(3) -0.030(3)
F10 0.118(4) 0.053(3) 0.040(2) 0.0007(19) 0.006(2) -0.025(3)
F11 0.057(2) 0.048(2) 0.053(2) 0.0073(18) 0.0208(19) 0.0242(19)
F12 0.097(4) 0.051(3) 0.083(3) -0.023(2) 0.058(3) -0.004(2)
F13 0.087(4) 0.139(5) 0.051(3) -0.040(3) 0.027(2) -0.038(3)
F14 0.082(4) 0.167(6) 0.037(3) 0.011(3) -0.017(2) 0.012(4)
F15 0.046(2) 0.083(3) 0.051(2) 0.015(2) -0.0048(18) 0.025(2)
N1 0.026(3) 0.027(3) 0.028(2) -0.0002(19) 0.0011(19) 0.006(2)
N2 0.020(2) 0.033(3) 0.030(2) 0.005(2) 0.0060(18) 0.007(2)
N3 0.027(3) 0.025(3) 0.046(3) 0.000(2) -0.001(2) 0.002(2)
N4 0.027(3) 0.036(3) 0.028(2) 0.008(2) 0.0046(19) 0.005(2)
N5 0.021(2) 0.032(3) 0.025(2) 0.0054(19) 0.0015(18) 0.007(2)
N6 0.025(2) 0.029(3) 0.034(3) 0.005(2) 0.0054(19) 0.007(2)
C1T 0.041(4) 0.024(4) 0.024(4) -0.007(3) 0.006(3) 0.000(3)
C2T 0.066(6) 0.048(5) 0.066(5) -0.026(4) -0.024(5) 0.008(4)
C3T 0.048(5) 0.061(5) 0.059(5) -0.035(4) -0.004(4) 0.003(4)
C4T 0.041(4) 0.046(4) 0.049(4) -0.010(4) -0.013(4) -0.001(4)
O1T 0.034(3) 0.026(3) 0.015(2) -0.007(2) 0.004(2) -0.014(2)
C1TB 0.014(6) 0.041(7) 0.052(7) -0.006(6) 0.022(6) 0.000(6)
C2TB 0.027(7) 0.055(8) 0.058(8) 0.001(7) 0.000(6) 0.010(6)
C3TB 0.012(6) 0.040(7) 0.046(7) 0.010(6) -0.004(6) 0.002(6)
C4TB 0.019(6) 0.038(6) 0.051(6) -0.015(6) -0.012(5) 0.009(5)
O1TB 0.013(5) 0.031(6) 0.045(6) -0.007(5) 0.012(4) 0.006(4)
O2T 0.079(4) 0.075(4) 0.062(4) 0.009(3) 0.002(3) 0.035(3)
C5T 0.085(4) 0.076(4) 0.063(4) 0.009(4) 0.008(4) 0.038(4)
C6T 0.091(5) 0.083(5) 0.068(4) 0.008(4) 0.007(4) 0.036(4)
C7T 0.092(5) 0.101(5) 0.084(5) 0.004(5) 0.015(4) 0.030(4)
C8T 0.098(5) 0.096(5) 0.076(5) 0.007(4) 0.011(4) 0.039(4)
O2TB 0.082(5) 0.080(5) 0.069(5) 0.004(4) 0.003(4) 0.034(4)
C5TB 0.086(5) 0.082(5) 0.076(5) 0.002(4) 0.009(4) 0.028(4)
C6TB 0.089(5) 0.087(5) 0.076(5) 0.003(5) 0.008(5) 0.027(5)
C7TB 0.078(5) 0.083(5) 0.073(5) 0.002(5) 0.011(5) 0.030(5)
C8TB 0.082(5) 0.084(5) 0.078(5) 0.001(5) 0.012(5) 0.026(5)

loop_
_atom_type_symbol
_atom_type_description
_atom_type_scat_dispersion_real
_atom_type_scat_dispersion_imag
_atom_type_scat_source
C C 0.0033 0.0016 'International Tables Vol C Tables 4.2.6.8 and 6.1.1.4'
H H 0.0000 0.0000 'International Tables Vol C Tables 4.2.6.8 and 6.1.1.4'
N N 0.0061 0.0033 'International Tables Vol C Tables 4.2.6.8 and 6.1.1.4'
F F 0.0171 0.0103 'International Tables Vol C Tables 4.2.6.8 and 6.1.1.4'
Cl Cl 0.1484 0.1585 'International Tables Vol C Tables 4.2.6.8 and 6.1.1.4'
O O 0.0106 0.0060 'International Tables Vol C Tables 4.2.6.8 and 6.1.1.4'

loop_
_geom_angle_atom_site_label_1
_geom_angle_atom_site_label_2
_geom_angle_atom_site_label_3
_geom_angle
_geom_angle_site_symmetry_1
_geom_angle_site_symmetry_3
N1 C1 C30 122.2(5) . .
N1 C1 C2 106.5(5) . .
C30 C1 C2 131.1(5) . .
C3 C2 C1 108.3(5) . .
C3 C2 H2 125.8 . .
C1 C2 H2 125.8 . .
C2 C3 C4 108.4(5) . .
C2 C3 H3 125.8 . .
C4 C3 H3 125.8 . .
N1 C4 C5 123.8(5) . .
N1 C4 C3 105.7(4) . .
C5 C4 C3 130.5(5) . .
C4 C5 C6 123.3(5) . .
C4 C5 C31 120.4(5) . .
C6 C5 C31 116.3(5) . .
N2 C6 C7 105.3(5) . .
N2 C6 C5 121.2(5) . .
C7 C6 C5 133.4(5) . .
C8 C7 C6 108.7(5) . .
C8 C7 H7 125.7 . .
C6 C7 H7 125.7 . .
C7 C8 C9 108.6(6) . .
C7 C8 H8 125.7 . .
C9 C8 H8 125.7 . .
N2 C9 C8 105.2(5) . .
N2 C9 C10 122.1(5) . .
C8 C9 C10 132.5(6) . .
C11 C10 C9 126.1(5) . .
C11 C10 C37B 112(2) . .
C9 C10 C37B 122(3) . .
C11 C10 C37A 119.1(6) . .
C9 C10 C37A 114.6(6) . .
C37B C10 C37A 14.5(19) . .
N3 C11 C10 127.5(5) . .
N3 C11 C12 106.3(5) . .
C10 C11 C12 126.1(6) . .
C13 C12 C11 108.0(6) . .
C13 C12 H12 126.0 . .
C11 C12 H12 126.0 . .
C12 C13 C14 108.0(5) . .
C12 C13 H13 126.0 . .
C14 C13 H13 126.0 . .
N3 C14 C15 124.9(5) . .
N3 C14 C13 107.1(5) . .
C15 C14 C13 127.7(5) . .
C14 C15 C16 123.1(5) . .
C14 C15 C43 118.6(5) . .
C16 C15 C43 118.2(5) . .
N4 C16 C15 122.6(5) . .
N4 C16 C17 110.6(5) . .
C15 C16 C17 126.5(5) . .
C18 C17 C16 106.2(5) . .
C18 C17 H17 126.9 . .
C16 C17 H17 126.9 . .
C17 C18 C19 107.9(5) . .
C17 C18 H18 126.1 . .
C19 C18 H18 126.1 . .
N4 C19 C20 124.8(5) . .
N4 C19 C18 108.6(5) . .
C20 C19 C18 126.5(5) . .
C19 C20 C21 125.7(5) . .
C19 C20 C49A 120.0(5) . .
C21 C20 C49A 114.3(5) . .
C19 C20 C49B 129(3) . .
C21 C20 C49B 105(3) . .
C49A C20 C49B 9(3) . .
N5 C21 C22 106.3(5) . .
N5 C21 C20 125.2(5) . .
C22 C21 C20 127.8(5) . .
C23 C22 C21 109.3(5) . .
C23 C22 H22 125.3 . .
C21 C22 H22 125.3 . .
C22 C23 C24 107.9(5) . .
C22 C23 H23 126.0 . .
C24 C23 H23 126.0 . .
N5 C24 C23 106.7(4) . .
N5 C24 C25 125.6(5) . .
C23 C24 C25 127.1(5) . .
C26 C25 C24 120.6(5) . .
C26 C25 C55 117.5(5) . .
C24 C25 C55 121.6(5) . .
N6 C26 C25 122.7(5) . .
N6 C26 C27 109.2(5) . .
C25 C26 C27 127.9(5) . .
C28 C27 C26 106.7(5) . .
C28 C27 H27 126.7 . .
C26 C27 H27 126.7 . .
C27 C28 C29 106.8(5) . .
C27 C28 H28 126.6 . .
C29 C28 H28 126.6 . .
N6 C29 C30 123.0(5) . .
N6 C29 C28 109.7(5) . .
C30 C29 C28 127.1(5) . .
C1 C30 C29 120.6(5) . .
C1 C30 C61 120.9(5) . .
C29 C30 C61 118.5(5) . .
C36 C31 C32 116.1(6) . .
C36 C31 C5 123.2(5) . .
C32 C31 C5 120.6(6) . .
F1 C32 C31 120.0(6) . .
F1 C32 C33 117.4(5) . .
C31 C32 C33 122.6(6) . .
F2 C33 C34 121.1(6) . .
F2 C33 C32 120.2(7) . .
C34 C33 C32 118.6(6) . .
F3 C34 C33 119.9(6) . .
F3 C34 C35 119.5(7) . .
C33 C34 C35 120.5(6) . .
F4 C35 C34 120.1(6) . .
F4 C35 C36 119.7(5) . .
C34 C35 C36 120.1(6) . .
F5 C36 C31 119.6(5) . .
F5 C36 C35 118.4(5) . .
C31 C36 C35 122.0(5) . .
C42A C37A C38A 115.7(12) . .
C42A C37A C10 120.1(10) . .
C38A C37A C10 124.0(9) . .
C39A C38A C37A 123.1(8) . .
C39A C38A Cl1A 118.4(6) . .
C37A C38A Cl1A 118.5(7) . .
C38A C39A C40A 119.2(7) . .
C38A C39A H39A 120.4 . .
C40A C39A H39A 120.4 . .
C39A C40A C41A 120.7(10) . .
C39A C40A H40A 119.6 . .
C41A C40A H40A 119.6 . .
C42A C41A C40A 118.1(16) . .
C42A C41A H41A 121.0 . .
C40A C41A H41A 121.0 . .
C41A C42A C37A 123.1(14) . .
C41A C42A Cl2A 118.2(17) . .
C37A C42A Cl2A 118.6(16) . .
C42B C37B C38B 122(6) . .
C42B C37B C10 127(6) . .
C38B C37B C10 109(4) . .
C37B C38B C39B 120(4) . .
C37B C38B Cl1B 127(4) . .
C39B C38B Cl1B 113(2) . .
C40B C39B C38B 116(3) . .
C40B C39B H39B 122.2 . .
C38B C39B H39B 122.2 . .
C41B C40B C39B 122(5) . .
C41B C40B H40B 119.1 . .
C39B C40B H40B 119.1 . .
C40B C41B C42B 124(8) . .
C40B C41B H41B 118.0 . .
C42B C41B H41B 118.0 . .
C37B C42B C41B 116(7) . .
C37B C42B Cl2B 124(8) . .
C41B C42B Cl2B 119(9) . .
C48 C43 C44 114.9(6) . .
C48 C43 C15 122.7(5) . .
C44 C43 C15 122.3(6) . .
F6 C44 C45 118.2(5) . .
F6 C44 C43 118.6(5) . .
C45 C44 C43 123.2(6) . .
F7 C45 C46 118.9(6) . .
F7 C45 C44 121.3(6) . .
C46 C45 C44 119.9(6) . .
F8 C46 C45 121.3(6) . .
F8 C46 C47 119.9(6) . .
C45 C46 C47 118.8(6) . .
F9 C47 C48 119.6(6) . .
F9 C47 C46 119.8(6) . .
C48 C47 C46 120.6(7) . .
F10 C48 C47 118.4(6) . .
F10 C48 C43 119.1(6) . .
C47 C48 C43 122.5(6) . .
C50A C49A C54A 120.0 . .
C50A C49A C20 120.6(5) . .
C54A C49A C20 119.4(5) . .
C49A C50A C51A 120.0 . .
C49A C50A Cl3A 122.4(4) . .
C51A C50A Cl3A 117.3(4) . .
C52A C51A C50A 120.0 . .
C52A C51A H51A 120.0 . .
C50A C51A H51A 120.0 . .
C53A C52A C51A 120.0 . .
C53A C52A H52A 120.0 . .
C51A C52A H52A 120.0 . .
C54A C53A C52A 120.0 . .
C54A C53A H53A 120.0 . .
C52A C53A H53A 120.0 . .
C53A C54A C49A 120.0 . .
C53A C54A Cl4A 118.1(4) . .
C49A C54A Cl4A 121.9(4) . .
C50B C49B C54B 120.0 . .
C50B C49B C20 120(4) . .
C54B C49B C20 119(4) . .
C51B C50B C49B 120.0 . .
C51B C50B Cl3B 121(4) . .
C49B C50B Cl3B 117(4) . .
C52B C51B C50B 120.0 . .
C52B C51B H51B 120.0 . .
C50B C51B H51B 120.0 . .
C51B C52B C53B 120.0 . .
C51B C52B H52B 120.0 . .
C53B C52B H52B 120.0 . .
C52B C53B C54B 120.0 . .
C52B C53B H53B 120.0 . .
C54B C53B H53B 120.0 . .
C53B C54B C49B 120.0 . .
C53B C54B Cl4B 115(4) . .
C49B C54B Cl4B 122(4) . .
C60 C55 C56 115.5(6) . .
C60 C55 C25 120.9(6) . .
C56 C55 C25 123.5(5) . .
F11 C56 C55 120.2(5) . .
F11 C56 C57 116.9(7) . .
C55 C56 C57 122.9(7) . .
F12 C57 C58 121.3(7) . .
F12 C57 C56 120.2(8) . .
C58 C57 C56 118.4(7) . .
C59 C58 F13 122.3(9) . .
C59 C58 C57 120.7(7) . .
F13 C58 C57 117.0(9) . .
F14 C59 C58 119.7(8) . .
F14 C59 C60 120.6(9) . .
C58 C59 C60 119.7(7) . .
F15 C60 C55 120.3(6) . .
F15 C60 C59 117.0(6) . .
C55 C60 C59 122.7(7) . .
C66 C61 C62 115.2(5) . .
C66 C61 C30 124.4(6) . .
C62 C61 C30 120.3(5) . .
C63 C62 C61 122.3(6) . .
C63 C62 Cl5 119.3(5) . .
C61 C62 Cl5 118.4(4) . .
C64 C63 C62 120.0(7) . .
C64 C63 H63 120.0 . .
C62 C63 H63 120.0 . .
C63 C64 C65 119.6(7) . .
C63 C64 H64 120.2 . .
C65 C64 H64 120.2 . .
C66 C65 C64 120.4(7) . .
C66 C65 H65 119.8 . .
C64 C65 H65 119.8 . .
C65 C66 C61 122.3(7) . .
C65 C66 Cl6 120.2(6) . .
C61 C66 Cl6 117.5(5) . .
C1 N1 C4 111.1(5) . .
C1 N1 H1N 124.4 . .
C4 N1 H1N 124.4 . .
C9 N2 C6 112.1(5) . .
C9 N2 H2N 123.9 . .
C6 N2 H2N 123.9 . .
C14 N3 C11 110.5(5) . .
C14 N3 H3N 124.7 . .
C11 N3 H3N 124.7 . .
C16 N4 C19 106.5(5) . .
C21 N5 C24 109.6(4) . .
C21 N5 H5N 125.2 . .
C24 N5 H5N 125.2 . .
C29 N6 C26 107.5(5) . .
O1T C1T C2T 109.1(7) . .
O1T C1T H1T1 109.9 . .
C2T C1T H1T1 109.9 . .
O1T C1T H1T2 109.9 . .
C2T C1T H1T2 109.9 . .
H1T1 C1T H1T2 108.3 . .
C1T C2T C3T 104.5(9) . .
C1T C2T H2T1 110.9 . .
C3T C2T H2T1 110.9 . .
C1T C2T H2T2 110.9 . .
C3T C2T H2T2 110.9 . .
H2T1 C2T H2T2 108.9 . .
C4T C3T C2T 107.5(8) . .
C4T C3T H3T1 110.2 . .
C2T C3T H3T1 110.2 . .
C4T C3T H3T2 110.2 . .
C2T C3T H3T2 110.2 . .
H3T1 C3T H3T2 108.5 . .
O1T C4T C3T 108.0(9) . .
O1T C4T H4T1 110.1 . .
C3T C4T H4T1 110.1 . .
O1T C4T H4T2 110.1 . .
C3T C4T H4T2 110.1 . .
H4T1 C4T H4T2 108.4 . .
C4T O1T C1T 108.7(6) . .
C2TB C1TB O1TB 107.2(17) . .
C2TB C1TB H1T3 110.3 . .
O1TB C1TB H1T3 110.3 . .
C2TB C1TB H1T4 110.3 . .
O1TB C1TB H1T4 110.3 . .
H1T3 C1TB H1T4 108.5 . .
C1TB C2TB C3TB 107.4(17) . .
C1TB C2TB H2T3 110.2 . .
C3TB C2TB H2T3 110.2 . .
C1TB C2TB H2T4 110.2 . .
C3TB C2TB H2T4 110.2 . .
H2T3 C2TB H2T4 108.5 . .
C4TB C3TB C2TB 95.9(15) . .
C4TB C3TB H3T3 112.6 . .
C2TB C3TB H3T3 112.6 . .
C4TB C3TB H3T4 112.6 . .
C2TB C3TB H3T4 112.6 . .
H3T3 C3TB H3T4 110.1 . .
O1TB C4TB C3TB 108.8(16) . .
O1TB C4TB H4T3 109.9 . .
C3TB C4TB H4T3 109.9 . .
O1TB C4TB H4T4 109.9 . .
C3TB C4TB H4T4 109.9 . .
H4T3 C4TB H4T4 108.3 . .
C4TB O1TB C1TB 109.5(13) . .
C8T O2T C5T 106.9(15) . .
O2T C5T C6T 107.2(13) . .
O2T C5T H5T1 110.3 . .
C6T C5T H5T1 110.3 . .
O2T C5T H5T2 110.3 . .
C6T C5T H5T2 110.3 . .
H5T1 C5T H5T2 108.5 . .
C5T C6T C7T 97.1(11) . .
C5T C6T H6T1 112.3 . .
C7T C6T H6T1 112.3 . .
C5T C6T H6T2 112.3 . .
C7T C6T H6T2 112.3 . .
H6T1 C6T H6T2 109.9 . .
C8T C7T C6T 96.5(13) . .
C8T C7T H7T1 112.5 . .
C6T C7T H7T1 112.5 . .
C8T C7T H7T2 112.5 . .
C6T C7T H7T2 112.5 . .
H7T1 C7T H7T2 110.0 . .
O2T C8T C7T 112.3(14) . .
O2T C8T H8T1 109.1 . .
C7T C8T H8T1 109.1 . .
O2T C8T H8T2 109.1 . .
C7T C8T H8T2 109.1 . .
H8T1 C8T H8T2 107.9 . .
C8TB O2TB C5TB 103(3) . .
O2TB C5TB C6TB 95(3) . .
O2TB C5TB H5T3 112.7 . .
C6TB C5TB H5T3 112.7 . .
O2TB C5TB H5T4 112.7 . .
C6TB C5TB H5T4 112.7 . .
H5T3 C5TB H5T4 110.2 . .
C7TB C6TB C5TB 90(2) . .
C7TB C6TB H6T3 113.7 . .
C5TB C6TB H6T3 113.7 . .
C7TB C6TB H6T4 113.7 . .
C5TB C6TB H6T4 113.7 . .
H6T3 C6TB H6T4 110.9 . .
C8TB C7TB C6TB 98(2) . .
C8TB C7TB H7T3 112.1 . .
C6TB C7TB H7T3 112.1 . .
C8TB C7TB H7T4 112.1 . .
C6TB C7TB H7T4 112.1 . .
H7T3 C7TB H7T4 109.7 . .
O2TB C8TB C7TB 107(3) . .
O2TB C8TB H8T3 110.3 . .
C7TB C8TB H8T3 110.3 . .
O2TB C8TB H8T4 110.3 . .
C7TB C8TB H8T4 110.3 . .
H8T3 C8TB H8T4 108.5 . .
C12T O3T O3T 145(3) . 2_556
C12T O3T C9T 78.0(18) . .
O3T O3T C9T 99.8(19) 2_556 .
C10T C9T O3T 112(2) . .
C10T C9T H9T1 109.3 . .
O3T C9T H9T1 109.3 . .
C10T C9T H9T2 109.3 . .
O3T C9T H9T2 109.3 . .
H9T1 C9T H9T2 107.9 . .
C11T C10T C9T 112(2) . .
C11T C10T H10A 109.2 . .
C9T C10T H10A 109.2 . .
C11T C10T H10B 109.2 . .
C9T C10T H10B 109.2 . .
H10A C10T H10B 107.9 . .
C10T C11T C12T 82.2(19) . .
C10T C11T H11A 114.9 . .
C12T C11T H11A 114.9 . .
C10T C11T H11B 114.9 . .
C12T C11T H11B 114.9 . .
H11A C11T H11B 112.0 . .
O3T C12T C11T 134(2) . .
O3T C12T H12A 103.8 . .
C11T C12T H12A 103.8 . .
O3T C12T H12B 103.8 . .
C11T C12T H12B 103.8 . .
H12A C12T H12B 105.4 . .

loop_
_geom_bond_atom_site_label_1
_geom_bond_atom_site_label_2
_geom_bond_distance
_geom_bond_site_symmetry_2
C1 N1 1.357(7) .
C1 C30 1.383(8) .
C1 C2 1.411(8) .
C2 C3 1.354(8) .
C2 H2 0.9500 .
C3 C4 1.423(8) .
C3 H3 0.9500 .
C4 N1 1.366(7) .
C4 C5 1.380(7) .
C5 C6 1.412(8) .
C5 C31 1.483(8) .
C6 N2 1.367(7) .
C6 C7 1.393(9) .
C7 C8 1.364(9) .
C7 H7 0.9500 .
C8 C9 1.403(8) .
C8 H8 0.9500 .
C9 N2 1.356(7) .
C9 C10 1.408(8) .
C10 C11 1.367(8) .
C10 C37B 1.45(7) .
C10 C37A 1.509(14) .
C11 N3 1.365(7) .
C11 C12 1.445(8) .
C12 C13 1.332(9) .
C12 H12 0.9500 .
C13 C14 1.443(8) .
C13 H13 0.9500 .
C14 N3 1.341(7) .
C14 C15 1.370(8) .
C15 C16 1.412(8) .
C15 C43 1.479(8) .
C16 N4 1.355(7) .
C16 C17 1.430(8) .
C17 C18 1.339(8) .
C17 H17 0.9500 .
C18 C19 1.442(8) .
C18 H18 0.9500 .
C19 N4 1.368(7) .
C19 C20 1.371(8) .
C20 C21 1.424(8) .
C20 C49A 1.498(7) .
C20 C49B 1.55(3) .
C21 N5 1.364(7) .
C21 C22 1.399(8) .
C22 C23 1.343(7) .
C22 H22 0.9500 .
C23 C24 1.401(7) .
C23 H23 0.9500 .
C24 N5 1.375(7) .
C24 C25 1.416(8) .
C25 C26 1.388(8) .
C25 C55 1.466(8) .
C26 N6 1.365(7) .
C26 C27 1.433(8) .
C27 C28 1.350(9) .
C27 H27 0.9500 .
C28 C29 1.439(8) .
C28 H28 0.9500 .
C29 N6 1.338(7) .
C29 C30 1.411(8) .
C30 C61 1.472(8) .
C31 C36 1.363(8) .
C31 C32 1.372(8) .
C32 F1 1.328(7) .
C32 C33 1.383(9) .
C33 F2 1.334(7) .
C33 C34 1.343(10) .
C34 F3 1.331(7) .
C34 C35 1.350(9) .
C35 F4 1.343(8) .
C35 C36 1.367(8) .
C36 F5 1.331(6) .
Cl1A C38A 1.736(8) .
Cl2A C42A 1.745(17) .
C37A C42A 1.38(3) .
C37A C38A 1.384(12) .
C38A C39A 1.356(11) .
C39A C40A 1.360(12) .
C39A H39A 0.9500 .
C40A C41A 1.39(2) .
C40A H40A 0.9500 .
C41A C42A 1.37(3) .
C41A H41A 0.9500 .
Cl1B C38B 1.72(4) .
Cl2B C42B 1.62(9) .
C37B C42B 1.35(13) .
C37B C38B 1.37(6) .
C38B C39B 1.45(5) .
C39B C40B 1.41(5) .
C39B H39B 0.9500 .
C40B C41B 1.25(9) .
C40B H40B 0.9500 .
C41B C42B 1.44(15) .
C41B H41B 0.9500 .
C43 C48 1.364(9) .
C43 C44 1.385(8) .
C44 F6 1.332(7) .
C44 C45 1.358(8) .
C45 F7 1.345(7) .
C45 C46 1.347(9) .
C46 F8 1.343(7) .
C46 C47 1.364(10) .
C47 F9 1.343(8) .
C47 C48 1.359(9) .
C48 F10 1.343(7) .
Cl3A C50A 1.696(5) .
Cl4A C54A 1.699(6) .
C49A C50A 1.3900 .
C49A C54A 1.3900 .
C50A C51A 1.3900 .
C51A C52A 1.3900 .
C51A H51A 0.9500 .
C52A C53A 1.3900 .
C52A H52A 0.9500 .
C53A C54A 1.3900 .
C53A H53A 0.9500 .
Cl3B C50B 1.77(5) .
Cl4B C54B 1.64(6) .
C49B C50B 1.3900 .
C49B C54B 1.3900 .
C50B C51B 1.3900 .
C51B C52B 1.3900 .
C51B H51B 0.9500 .
C52B C53B 1.3900 .
C52B H52B 0.9500 .
C53B C54B 1.3900 .
C53B H53B 0.9500 .
C55 C60 1.369(9) .
C55 C56 1.369(9) .
C56 F11 1.339(7) .
C56 C57 1.382(9) .
C57 F12 1.335(9) .
C57 C58 1.376(12) .
C58 C59 1.319(12) .
C58 F13 1.336(8) .
C59 F14 1.317(9) .
C59 C60 1.389(10) .
C60 F15 1.317(8) .
C61 C66 1.389(8) .
C61 C62 1.398(9) .
C62 C63 1.387(8) .
C62 Cl5 1.724(6) .
C63 C64 1.344(10) .
C63 H63 0.9500 .
C64 C65 1.376(11) .
C64 H64 0.9500 .
C65 C66 1.366(10) .
C65 H65 0.9500 .
C66 Cl6 1.720(7) .
N1 H1N 0.8800 .
N2 H2N 0.8800 .
N3 H3N 0.8800 .
N5 H5N 0.8800 .
C1T O1T 1.411(10) .
C1T C2T 1.444(12) .
C1T H1T1 0.9900 .
C1T H1T2 0.9900 .
C2T C3T 1.478(15) .
C2T H2T1 0.9900 .
C2T H2T2 0.9900 .
C3T C4T 1.444(14) .
C3T H3T1 0.9900 .
C3T H3T2 0.9900 .
C4T O1T 1.385(10) .
C4T H4T1 0.9900 .
C4T H4T2 0.9900 .
C1TB C2TB 1.29(3) .
C1TB O1TB 1.43(2) .
C1TB H1T3 0.9900 .
C1TB H1T4 0.9900 .
C2TB C3TB 1.53(3) .
C2TB H2T3 0.9900 .
C2TB H2T4 0.9900 .
C3TB C4TB 1.52(2) .
C3TB H3T3 0.9900 .
C3TB H3T4 0.9900 .
C4TB O1TB 1.30(2) .
C4TB H4T3 0.9900 .
C4TB H4T4 0.9900 .
O2T C8T 1.39(2) .
O2T C5T 1.407(19) .
C5T C6T 1.469(18) .
C5T H5T1 0.9900 .
C5T H5T2 0.9900 .
C6T C7T 1.66(2) .
C6T H6T1 0.9900 .
C6T H6T2 0.9900 .
C7T C8T 1.42(2) .
C7T H7T1 0.9900 .
C7T H7T2 0.9900 .
C8T H8T1 0.9900 .
C8T H8T2 0.9900 .
O2TB C8TB 1.40(3) .
O2TB C5TB 1.41(3) .
C5TB C6TB 1.61(2) .
C5TB H5T3 0.9900 .
C5TB H5T4 0.9900 .
C6TB C7TB 1.51(4) .
C6TB H6T3 0.9900 .
C6TB H6T4 0.9900 .
C7TB C8TB 1.50(4) .
C7TB H7T3 0.9900 .
C7TB H7T4 0.9900 .
C8TB H8T3 0.9900 .
C8TB H8T4 0.9900 .
O3T C12T 1.39(2) .
O3T O3T 1.45(3) 2_556
O3T C9T 1.49(2) .
C9T C10T 1.43(2) .
C9T H9T1 0.9900 .
C9T H9T2 0.9900 .
C10T C11T 1.29(2) .
C10T H10A 0.9900 .
C10T H10B 0.9900 .
C11T C12T 1.62(2) .
C11T H11A 0.9900 .
C11T H11B 0.9900 .
C12T H12A 0.9900 .
C12T H12B 0.9900 .
